data_2103340
loop_
_publ_author_name
'Marsh, Richard E.'

_publ_section_title
;
 The space groups of point group <i>C</i>~3~: some corrections, some
 comments
;
_journal_issue 5
_journal_name_full 'Acta Crystallographica Section B'
_journal_page_first 893
_journal_page_last 899
_journal_paper_doi 10.1107/S0108768102011758
_journal_volume 58
_journal_year 2002
_chemical_formula_moiety 'C77 H69 N3 O2 P6 Pd2 Co, P F6'
_chemical_formula_sum 'C77 H69 Co F6 N3 O2 P7 Pd2'
_symmetry_cell_setting trigonal
_symmetry_space_group_name_H-M 'P 3 1 2'
_cell_angle_alpha 90.00
_cell_angle_beta 90.00
_cell_angle_gamma 120.00
_cell_formula_units_Z 1
_cell_length_a 15.5079
_cell_length_b 15.5079
_cell_length_c 11.6143
_cell_volume 2418.965
_cod_data_source_file bk0117.cif
_cod_data_source_block CIGLIN
_cod_depositor_comments
;
 Adding the _cell_formula_units_Z and _chemical_formula_moiety data items
 after consulting the original publication.

 Antanas Vaitkus,
 2017-08-03
;
_cod_original_formula_sum 'C77 H69 N3 O2 P7 Pd2 Co F6'
_cod_database_code 2103340

loop_
_atom_site_label
_atom_site_fract_x
_atom_site_fract_y
_atom_site_fract_z
Pd,Co 0.8912 0.9456 0.0
P1 0.7944 0.7798 0.0057
C1 0.7210 0.7338 0.1378
C2 0.7614 0.7104 0.2348
C3 0.7112 0.6840 0.3365
C4 0.6230 0.6831 0.3495
C5 0.5824 0.7080 0.2564
C6 0.6312 0.7324 0.1518
C7 0.7042 0.7201 -0.1096
C8 0.6140 0.6332 -0.0972
C9 0.5512 0.5896 -0.1920
C10 0.5830 0.6302 -0.2988
C11 0.6726 0.7195 -0.3158
C12 0.7330 0.7623 -0.2190
N 0.8586 0.7172 0.0
C25 0.8037 0.6074 0.0
C26 1.0214 0.9712 -0.1404
O 1.0 1.0 -0.2308
P2 0.3333 0.6667 0.5
F 0.4264 0.6616 0.5126
H1 0.8224 0.7132 0.2288
H2 0.7373 0.6664 0.3983
H3 0.5902 0.6660 0.4200
H4 0.5229 0.7082 0.2648
H5 0.6036 0.7480 0.0896
H6 0.5949 0.6034 -0.0252
H7 0.4886 0.5336 -0.1824
H8 0.5439 0.5974 -0.3625
H9 0.6912 0.7489 -0.3881
H10 0.7938 0.8205 -0.2277
